data_7150373
loop_
_publ_author_name
'Williams, Craig M.'
'Heim, Ralf'
'Brecknell, Douglas J.'
'Bernhardt, Paul V.'

_publ_section_title
;
 Unprecedented photochemical induced cascading rearrangement of the
 3-azabicyclo[3.3.1]nonane skeleton.
;
_journal_issue 6
_journal_name_full 'Organic &amp; biomolecular chemistry'
_journal_page_first 806
_journal_page_last 807
_journal_paper_doi 10.1039/b402200a
_journal_volume 2
_journal_year 2004
_chemical_compound_source 'synthesis as described'
_chemical_formula_moiety 'C32 H39 N1 O8'
_chemical_formula_structural 'C32 H39 N O8'
_chemical_formula_sum 'C32 H39 N O8'
_chemical_formula_weight 565.64
_chemical_name_systematic
;
?
;
_space_group_IT_number 2
_symmetry_cell_setting triclinic
_symmetry_Int_Tables_number 2
_symmetry_space_group_name_Hall '-P 1'
_symmetry_space_group_name_H-M 'P -1'
_atom_sites_solution_hydrogens geom
_atom_sites_solution_primary direct
_atom_sites_solution_secondary difmap
_audit_conform_dict_location ftp://ftp.iucr.org/cifdics/cif_core.dic
_audit_conform_dict_name cif_core.dic
_audit_conform_dict_version 2.1
_audit_creation_date 2003-10-16T13:33:29-00:00
_audit_creation_method 'WinGX routine CIF_UPDATE'
_cell_angle_alpha 99.24(1)
_cell_angle_beta 97.78(2)
_cell_angle_gamma 90.40(1)
_cell_formula_units_Z 2
_cell_length_a 7.2889(8)
_cell_length_b 12.260(1)
_cell_length_c 16.917(4)
_cell_measurement_reflns_used 25
_cell_measurement_temperature 150(2)
_cell_measurement_theta_max 14.197
_cell_measurement_theta_min 9.222
_cell_measurement_wavelength 0.71073
_cell_volume 1477.7(4)
_computing_cell_refinement 'CAD4 Express (Enraf Nonius, 1994)'
_computing_data_collection 'CAD4 Express (Enraf Nonius, 1994)'
_computing_data_reduction 'XCAD4 (Harms & Wocadlo, 1995)'
_computing_molecular_graphics 'Ortep-3 for Windows (Farrugia, 1997)'
_computing_publication_material 'WinGX publication routines (Farrugia, 1999)'
_computing_structure_refinement 'SHELXL-97 (Sheldrick, 1997)'
_diffrn_ambient_temperature 150(2)
_diffrn_detector 'scintillation LiI'
_diffrn_detector_dtime 1.195
_diffrn_measured_fraction_theta_full 0.995
_diffrn_measured_fraction_theta_max 0.995
_diffrn_measurement_device '\k-geometry diffractometer'
_diffrn_measurement_device_type 'Enraf Nonius TurboCAD4'
_diffrn_measurement_method 'non-profiled omega/2theta scans'
_diffrn_orient_matrix_type
;
x-axis points to radiation source
the matrix is specified in reciprocal space
;
_diffrn_orient_matrix_UB_11 -0.16235E-1
_diffrn_orient_matrix_UB_12 0.8496E-2
_diffrn_orient_matrix_UB_13 -0.58302E-1
_diffrn_orient_matrix_UB_21 -0.01433
_diffrn_orient_matrix_UB_22 0.81349E-1
_diffrn_orient_matrix_UB_23 0.01558
_diffrn_orient_matrix_UB_31 0.136818
_diffrn_orient_matrix_UB_32 0.11984E-1
_diffrn_orient_matrix_UB_33 0.3345E-2
_diffrn_radiation_monochromator graphite
_diffrn_radiation_probe x-ray
_diffrn_radiation_type MoK\a
_diffrn_radiation_wavelength 0.71073
_diffrn_reflns_av_R_equivalents 0.0783
_diffrn_reflns_av_unetI/netI 0.2483
_diffrn_reflns_limit_h_max 8
_diffrn_reflns_limit_h_min 0
_diffrn_reflns_limit_k_max 14
_diffrn_reflns_limit_k_min -14
_diffrn_reflns_limit_l_max 19
_diffrn_reflns_limit_l_min -20
_diffrn_reflns_number 5646
_diffrn_reflns_theta_full 25.01
_diffrn_reflns_theta_max 25.01
_diffrn_reflns_theta_min 1.68
_diffrn_source 'Enraf Nonius FR590'
_diffrn_standards_decay_% 6
_diffrn_standards_interval_time 120
_diffrn_standards_number 3
_exptl_absorpt_coefficient_mu 0.091
_exptl_absorpt_correction_T_max 0.9883
_exptl_absorpt_correction_T_min 0.9759
_exptl_absorpt_correction_type psi-scan
_exptl_absorpt_process_details
;
North A.C.T., Phillips D.C. & Mathews F.S. (1968) Acta. Cryst. A24, 351
Number of psi-scan sets used was   1
Theta correction was applied.
Averaged transmission function was used.
No Fourier smoothing was applied.
;
_exptl_crystal_colour colourless
_exptl_crystal_density_diffrn 1.271
_exptl_crystal_density_method 'not measured'
_exptl_crystal_description prism
_exptl_crystal_F_000 604
_exptl_crystal_size_max 0.27
_exptl_crystal_size_mid 0.13
_exptl_crystal_size_min 0.13
_refine_diff_density_max 0.37
_refine_diff_density_min -0.603
_refine_diff_density_rms 0.104
_refine_ls_extinction_method none
_refine_ls_goodness_of_fit_ref 0.961
_refine_ls_hydrogen_treatment constr
_refine_ls_matrix_type full
_refine_ls_number_parameters 370
_refine_ls_number_reflns 5198
_refine_ls_number_restraints 0
_refine_ls_restrained_S_all 0.961
_refine_ls_R_factor_all 0.2611
_refine_ls_R_factor_gt 0.0776
_refine_ls_shift/su_max 0
_refine_ls_shift/su_mean 0
_refine_ls_structure_factor_coef Fsqd
_refine_ls_weighting_details 'calc w=1/[\s^2^(Fo^2^)+(0.1369P)^2^+0.0000P] where P=(Fo^2^+2Fc^2^)/3'
_refine_ls_weighting_scheme calc
_refine_ls_wR_factor_gt 0.1871
_refine_ls_wR_factor_ref 0.2736
_reflns_number_gt 1814
_reflns_number_total 5198
_reflns_threshold_expression >2sigma(I)
_cod_data_source_file b402200a.txt
_cod_data_source_block 2020cw12
_cod_database_code 7150373
_exptl_absorpt_factor_mur 0.012
_exptl_absorpt_correction_t_ave 0.9152
_diffrn_standards_decay_corr_max 1.155
_diffrn_standards_decay_corr_min 0.947

loop_
_symmetry_equiv_pos_as_xyz
'x, y, z'
'-x, -y, -z'

loop_
_atom_site_label
_atom_site_type_symbol
_atom_site_fract_x
_atom_site_fract_y
_atom_site_fract_z
_atom_site_U_iso_or_equiv
_atom_site_adp_type
_atom_site_occupancy
_atom_site_symmetry_multiplicity
_atom_site_calc_flag
_atom_site_refinement_flags
_atom_site_disorder_assembly
_atom_site_disorder_group
C1 C 0.3644(9) 0.2591(5) 0.3697(4) 0.0178(15) Uani 1 1 d . . .
C2 C 0.2118(9) 0.2805(5) 0.4262(4) 0.0224(16) Uani 1 1 d . . .
H2A H 0.0927 0.248 0.3962 0.027 Uiso 1 1 calc R . .
H2B H 0.244 0.2412 0.4728 0.027 Uiso 1 1 calc R . .
C3 C 0.1849(11) 0.3995(6) 0.4577(4) 0.0329(19) Uani 1 1 d . . .
H3A H 0.2985 0.4311 0.4931 0.039 Uiso 1 1 calc R . .
H3B H 0.0814 0.4059 0.4904 0.039 Uiso 1 1 calc R . .
C4 C 0.1425(11) 0.4639(6) 0.3877(4) 0.0323(19) Uani 1 1 d . . .
H4A H 0.0294 0.4319 0.3521 0.039 Uiso 1 1 calc R . .
H4B H 0.1192 0.5418 0.409 0.039 Uiso 1 1 calc R . .
C5 C 0.3033(10) 0.4591(5) 0.3396(4) 0.0239(17) Uani 1 1 d . . .
H5 H 0.4138 0.495 0.3763 0.029 Uiso 1 1 calc R . .
C6 C 0.3535(9) 0.3409(5) 0.3063(4) 0.0201(16) Uani 1 1 d . . .
C7 C 0.2154(9) 0.2789(5) 0.2339(4) 0.0202(16) Uani 1 1 d . . .
H7 H 0.1024 0.3234 0.2244 0.024 Uiso 1 1 calc R . .
C8 C 0.3215(9) 0.1467(5) 0.3140(4) 0.0195(15) Uani 1 1 d . . .
H8A H 0.4284 0.121 0.2863 0.023 Uiso 1 1 calc R . .
H8B H 0.2831 0.0893 0.3439 0.023 Uiso 1 1 calc R . .
C9 C 0.5505(10) 0.2657(5) 0.4231(4) 0.0226(16) Uani 1 1 d . . .
C10 C 0.7484(11) 0.1701(7) 0.5098(5) 0.045(2) Uani 1 1 d . . .
H10A H 0.7441 0.2324 0.5546 0.054 Uiso 1 1 calc R . .
H10B H 0.8634 0.1785 0.4859 0.054 Uiso 1 1 calc R . .
C11 C 0.7470(13) 0.0644(7) 0.5406(5) 0.061(3) Uani 1 1 d . . .
H11A H 0.8567 0.0618 0.5807 0.091 Uiso 1 1 calc R . .
H11B H 0.7483 0.0031 0.4957 0.091 Uiso 1 1 calc R . .
H11C H 0.6351 0.0579 0.5659 0.091 Uiso 1 1 calc R . .
C12 C 0.2610(11) 0.5250(5) 0.2705(4) 0.0299(18) Uani 1 1 d . . .
C13 C 0.3923(11) 0.6455(7) 0.1933(5) 0.041(2) Uani 1 1 d . . .
H13A H 0.4754 0.712 0.2061 0.049 Uiso 1 1 calc R . .
H13B H 0.2634 0.6696 0.182 0.049 Uiso 1 1 calc R . .
C14 C 0.4424(12) 0.5713(7) 0.1211(5) 0.055(3) Uani 1 1 d . . .
H14A H 0.432 0.6112 0.0749 0.082 Uiso 1 1 calc R . .
H14B H 0.3582 0.5063 0.1081 0.082 Uiso 1 1 calc R . .
H14C H 0.5701 0.5476 0.1326 0.082 Uiso 1 1 calc R . .
C15 C 0.5283(9) 0.3389(5) 0.2670(4) 0.0203(15) Uani 1 1 d . . .
H15 H 0.6469 0.3635 0.295 0.024 Uiso 1 1 calc R . .
C16 C 0.4955(8) 0.2985(5) 0.1880(4) 0.0169(15) Uani 1 1 d . . .
C17 C 0.6127(9) 0.2898(5) 0.1257(4) 0.0194(15) Uani 1 1 d . . .
C18 C 0.7751(9) 0.3543(6) 0.1365(4) 0.0210(16) Uani 1 1 d . . .
H18 H 0.8063 0.4056 0.185 0.025 Uiso 1 1 calc R . .
C19 C 0.8923(9) 0.3448(5) 0.0775(4) 0.0246(17) Uani 1 1 d . . .
H19 H 1.0041 0.3881 0.0867 0.03 Uiso 1 1 calc R . .
C20 C 0.8474(9) 0.2732(6) 0.0060(4) 0.0247(17) Uani 1 1 d . . .
C21 C 0.6828(10) 0.2094(6) -0.0070(4) 0.0252(17) Uani 1 1 d . . .
C22 C 0.5689(9) 0.2171(5) 0.0517(4) 0.0233(17) Uani 1 1 d . . .
H22 H 0.4584 0.1726 0.0423 0.028 Uiso 1 1 calc R . .
C23 C 0.0786(10) 0.0903(5) 0.1946(4) 0.0250(17) Uani 1 1 d . . .
H23A H 0.1726 0.0537 0.1631 0.03 Uiso 1 1 calc R . .
H23B H -0.0136 0.1227 0.1571 0.03 Uiso 1 1 calc R . .
C24 C -0.0164(9) 0.0063(5) 0.2329(4) 0.0215(16) Uani 1 1 d . . .
C25 C -0.1599(9) 0.0373(6) 0.2778(4) 0.0253(17) Uani 1 1 d . . .
H25 H -0.2011 0.1112 0.2831 0.03 Uiso 1 1 calc R . .
C26 C -0.2416(9) -0.0385(5) 0.3145(4) 0.0220(16) Uani 1 1 d . . .
H26 H -0.3365 -0.0159 0.3464 0.026 Uiso 1 1 calc R . .
C27 C -0.1891(9) -0.1462(6) 0.3059(4) 0.0229(16) Uani 1 1 d . . .
C28 C -0.0488(10) -0.1806(6) 0.2610(4) 0.0260(17) Uani 1 1 d . . .
H28 H -0.0104 -0.255 0.255 0.031 Uiso 1 1 calc R . .
C29 C 0.0350(10) -0.1014(6) 0.2244(4) 0.0280(17) Uani 1 1 d . . .
H29 H 0.1305 -0.1237 0.1928 0.034 Uiso 1 1 calc R . .
C30 C 1.1116(10) 0.3309(7) -0.0481(4) 0.040(2) Uani 1 1 d . . .
H30A H 1.1714 0.3151 -0.097 0.059 Uiso 1 1 calc R . .
H30B H 1.1984 0.3176 -0.0013 0.059 Uiso 1 1 calc R . .
H30C H 1.0754 0.4083 -0.0401 0.059 Uiso 1 1 calc R . .
C31 C 0.4728(11) 0.0857(7) -0.1016(4) 0.046(2) Uani 1 1 d . . .
H31A H 0.4658 0.0414 -0.1557 0.068 Uiso 1 1 calc R . .
H31B H 0.3744 0.1398 -0.1014 0.068 Uiso 1 1 calc R . .
H31C H 0.4575 0.0372 -0.0622 0.068 Uiso 1 1 calc R . .
C32 C -0.2082(11) -0.3241(6) 0.3462(4) 0.038(2) Uani 1 1 d . . .
H32A H -0.283 -0.3651 0.3762 0.057 Uiso 1 1 calc R . .
H32B H -0.0792 -0.3187 0.3723 0.057 Uiso 1 1 calc R . .
H32C H -0.2142 -0.3628 0.2905 0.057 Uiso 1 1 calc R . .
N1 N 0.1673(7) 0.1774(4) 0.2571(3) 0.0202(13) Uani 1 1 d . . .
O1 O 0.6418(7) 0.3494(4) 0.4460(3) 0.0375(14) Uani 1 1 d . . .
O2 O 0.5865(6) 0.1706(4) 0.4483(3) 0.0302(13) Uani 1 1 d . . .
O3 O 0.1127(7) 0.5266(4) 0.2295(3) 0.0332(13) Uani 1 1 d . . .
O4 O 0.4100(7) 0.5856(4) 0.2622(3) 0.0380(14) Uani 1 1 d . . .
O5 O 0.3128(6) 0.2650(4) 0.1626(2) 0.0233(11) Uani 1 1 d . . .
O6 O 0.9506(7) 0.2604(4) -0.0565(3) 0.0368(14) Uani 1 1 d . . .
O7 O 0.6486(7) 0.1423(4) -0.0808(3) 0.0362(14) Uani 1 1 d . . .
O8 O -0.2781(7) -0.2156(4) 0.3457(3) 0.0347(13) Uani 1 1 d . . .

loop_
_atom_site_aniso_label
_atom_site_aniso_U_11
_atom_site_aniso_U_22
_atom_site_aniso_U_33
_atom_site_aniso_U_23
_atom_site_aniso_U_13
_atom_site_aniso_U_12
C1 0.020(4) 0.014(3) 0.021(4) 0.012(3) -0.001(3) 0.000(3)
C2 0.020(4) 0.030(4) 0.018(4) 0.009(3) 0.001(3) -0.003(3)
C3 0.051(5) 0.030(4) 0.018(4) 0.003(3) 0.007(4) -0.010(4)
C4 0.040(5) 0.034(4) 0.024(4) 0.009(3) 0.007(4) 0.001(4)
C5 0.032(4) 0.020(4) 0.021(4) 0.008(3) -0.001(3) -0.006(3)
C6 0.025(4) 0.022(4) 0.012(3) 0.002(3) -0.001(3) -0.005(3)
C7 0.024(4) 0.018(4) 0.021(4) 0.003(3) 0.008(3) 0.001(3)
C8 0.016(4) 0.016(4) 0.025(4) 0.004(3) -0.002(3) -0.003(3)
C9 0.032(4) 0.020(4) 0.016(3) 0.004(3) 0.000(3) 0.001(3)
C10 0.032(5) 0.052(5) 0.052(5) 0.031(4) -0.024(4) -0.015(4)
C11 0.058(6) 0.071(7) 0.050(6) 0.035(5) -0.030(5) -0.016(5)
C12 0.043(5) 0.020(4) 0.025(4) 0.001(3) 0.000(4) -0.014(4)
C13 0.034(5) 0.044(5) 0.048(5) 0.030(4) -0.007(4) -0.013(4)
C14 0.053(6) 0.071(7) 0.056(6) 0.041(5) 0.024(5) 0.012(5)
C15 0.019(4) 0.024(4) 0.017(4) 0.002(3) 0.003(3) -0.003(3)
C16 0.010(4) 0.014(3) 0.025(4) 0.004(3) -0.001(3) -0.001(3)
C17 0.013(4) 0.021(4) 0.025(4) 0.011(3) 0.000(3) 0.003(3)
C18 0.016(4) 0.034(4) 0.012(3) 0.000(3) 0.002(3) -0.005(3)
C19 0.020(4) 0.027(4) 0.025(4) 0.007(3) -0.006(3) -0.002(3)
C20 0.012(4) 0.039(4) 0.026(4) 0.012(3) 0.005(3) 0.008(3)
C21 0.028(4) 0.029(4) 0.015(4) 0.002(3) -0.003(3) -0.011(3)
C22 0.021(4) 0.028(4) 0.020(4) 0.009(3) -0.005(3) -0.012(3)
C23 0.028(4) 0.025(4) 0.021(4) 0.004(3) 0.000(3) -0.004(3)
C24 0.021(4) 0.026(4) 0.016(3) 0.003(3) -0.004(3) -0.007(3)
C25 0.021(4) 0.021(4) 0.030(4) 0.002(3) -0.006(3) -0.010(3)
C26 0.012(4) 0.028(4) 0.025(4) 0.002(3) 0.003(3) 0.003(3)
C27 0.020(4) 0.028(4) 0.020(4) 0.009(3) -0.003(3) -0.010(3)
C28 0.028(4) 0.018(4) 0.031(4) 0.004(3) -0.002(4) -0.002(3)
C29 0.033(5) 0.027(4) 0.025(4) 0.004(3) 0.008(3) -0.003(3)
C30 0.029(5) 0.061(6) 0.033(5) 0.019(4) 0.004(4) -0.011(4)
C31 0.052(6) 0.056(6) 0.022(4) -0.002(4) -0.004(4) -0.022(5)
C32 0.044(5) 0.035(5) 0.036(5) 0.018(4) -0.005(4) -0.009(4)
N1 0.025(3) 0.019(3) 0.015(3) 0.006(2) -0.006(2) -0.006(3)
O1 0.046(4) 0.030(3) 0.031(3) 0.010(2) -0.019(3) -0.018(3)
O2 0.032(3) 0.029(3) 0.025(3) 0.008(2) -0.017(2) -0.009(2)
O3 0.024(3) 0.036(3) 0.038(3) 0.016(2) -0.013(2) -0.009(2)
O4 0.036(3) 0.040(3) 0.040(3) 0.025(3) -0.010(3) -0.019(3)
O5 0.017(3) 0.035(3) 0.018(2) 0.007(2) 0.000(2) -0.009(2)
O6 0.036(3) 0.057(4) 0.018(3) 0.009(2) 0.002(2) -0.012(3)
O7 0.036(3) 0.053(3) 0.016(3) -0.004(2) 0.001(2) -0.018(3)
O8 0.035(3) 0.040(3) 0.033(3) 0.018(3) 0.001(2) -0.012(3)

loop_
_atom_type_symbol
_atom_type_description
_atom_type_scat_dispersion_real
_atom_type_scat_dispersion_imag
_atom_type_scat_source
C C 0.0033 0.0016 'International Tables Vol C Tables 4.2.6.8 and 6.1.1.4'
H H 0 0 'International Tables Vol C Tables 4.2.6.8 and 6.1.1.4'
N N 0.0061 0.0033 'International Tables Vol C Tables 4.2.6.8 and 6.1.1.4'
O O 0.0106 0.006 'International Tables Vol C Tables 4.2.6.8 and 6.1.1.4'

loop_
_geom_angle_atom_site_label_1
_geom_angle_atom_site_label_2
_geom_angle_atom_site_label_3
_geom_angle
_geom_angle_site_symmetry_1
_geom_angle_site_symmetry_3
_geom_angle_publ_flag
C9 C1 C8 113.9(5) . . ?
C9 C1 C2 107.6(5) . . ?
C8 C1 C2 108.8(5) . . ?
C9 C1 C6 112.9(5) . . ?
C8 C1 C6 101.5(5) . . ?
C2 C1 C6 112.2(5) . . ?
C3 C2 C1 114.9(5) . . ?
C2 C3 C4 110.2(6) . . ?
C5 C4 C3 110.2(6) . . ?
C4 C5 C12 109.9(6) . . ?
C4 C5 C6 113.3(5) . . ?
C12 C5 C6 109.9(5) . . ?
C15 C6 C5 111.7(5) . . ?
C15 C6 C7 99.9(5) . . ?
C5 C6 C7 115.8(5) . . ?
C15 C6 C1 111.2(5) . . ?
C5 C6 C1 114.3(5) . . ?
C7 C6 C1 102.8(5) . . ?
N1 C7 O5 113.5(5) . . ?
N1 C7 C6 105.8(5) . . ?
O5 C7 C6 106.9(5) . . ?
N1 C8 C1 99.9(5) . . ?
O1 C9 O2 124.8(6) . . ?
O1 C9 C1 123.9(6) . . ?
O2 C9 C1 110.8(5) . . ?
O2 C10 C11 108.5(6) . . ?
O3 C12 O4 123.3(6) . . ?
O3 C12 C5 125.3(6) . . ?
O4 C12 C5 111.4(6) . . ?
O4 C13 C14 109.1(6) . . ?
C16 C15 C6 111.8(6) . . ?
C15 C16 O5 112.8(6) . . ?
C15 C16 C17 131.6(6) . . ?
O5 C16 C17 115.6(5) . . ?
C18 C17 C22 117.5(6) . . ?
C18 C17 C16 120.5(6) . . ?
C22 C17 C16 122.0(6) . . ?
C19 C18 C17 121.2(6) . . ?
C20 C19 C18 120.4(6) . . ?
O6 C20 C19 124.8(6) . . ?
O6 C20 C21 115.8(6) . . ?
C19 C20 C21 119.4(6) . . ?
C22 C21 O7 124.8(6) . . ?
C22 C21 C20 120.3(6) . . ?
O7 C21 C20 115.0(6) . . ?
C21 C22 C17 121.3(6) . . ?
N1 C23 C24 109.8(5) . . ?
C29 C24 C25 118.3(6) . . ?
C29 C24 C23 121.3(6) . . ?
C25 C24 C23 120.4(6) . . ?
C26 C25 C24 120.1(7) . . ?
C27 C26 C25 121.2(7) . . ?
C26 C27 O8 116.8(6) . . ?
C26 C27 C28 120.4(6) . . ?
O8 C27 C28 122.8(6) . . ?
C27 C28 C29 117.7(7) . . ?
C24 C29 C28 122.2(7) . . ?
C7 N1 C23 118.0(5) . . ?
C7 N1 C8 108.5(5) . . ?
C23 N1 C8 117.6(5) . . ?
C9 O2 C10 116.4(5) . . ?
C12 O4 C13 116.7(5) . . ?
C16 O5 C7 107.9(5) . . ?
C20 O6 C30 117.2(6) . . ?
C21 O7 C31 117.6(6) . . ?
C27 O8 C32 117.3(6) . . ?

loop_
_geom_bond_atom_site_label_1
_geom_bond_atom_site_label_2
_geom_bond_distance
_geom_bond_site_symmetry_2
_geom_bond_publ_flag
C1 C9 1.519(9) . ?
C1 C8 1.543(8) . ?
C1 C2 1.560(9) . ?
C1 C6 1.575(8) . ?
C2 C3 1.495(9) . ?
C3 C4 1.525(9) . ?
C4 C5 1.511(9) . ?
C5 C12 1.523(9) . ?
C5 C6 1.534(9) . ?
C6 C15 1.514(9) . ?
C6 C7 1.565(8) . ?
C7 N1 1.419(7) . ?
C7 O5 1.469(7) . ?
C8 N1 1.469(8) . ?
C9 O1 1.200(7) . ?
C9 O2 1.320(7) . ?
C10 O2 1.465(8) . ?
C10 C11 1.473(10) . ?
C12 O3 1.205(8) . ?
C12 O4 1.347(8) . ?
C13 O4 1.466(8) . ?
C13 C14 1.491(11) . ?
C15 C16 1.337(8) . ?
C16 O5 1.381(7) . ?
C16 C17 1.435(9) . ?
C17 C18 1.394(9) . ?
C17 C22 1.412(9) . ?
C18 C19 1.391(9) . ?
C19 C20 1.374(9) . ?
C20 O6 1.368(8) . ?
C20 C21 1.400(9) . ?
C21 C22 1.370(9) . ?
C21 O7 1.372(8) . ?
C23 N1 1.456(8) . ?
C23 C24 1.513(8) . ?
C24 C29 1.365(9) . ?
C24 C25 1.395(9) . ?
C25 C26 1.372(9) . ?
C26 C27 1.368(9) . ?
C27 O8 1.376(7) . ?
C27 C28 1.383(10) . ?
C28 C29 1.409(9) . ?
C30 O6 1.430(8) . ?
C31 O7 1.426(8) . ?
C32 O8 1.428(8) . ?

loop_
_geom_torsion_atom_site_label_1
_geom_torsion_atom_site_label_2
_geom_torsion_atom_site_label_3
_geom_torsion_atom_site_label_4
_geom_torsion
_geom_torsion_site_symmetry_1
_geom_torsion_site_symmetry_2
_geom_torsion_site_symmetry_3
_geom_torsion_site_symmetry_4
_geom_torsion_publ_flag
C9 C1 C2 C3 80.8(7) . . . . ?
C8 C1 C2 C3 -155.4(5) . . . . ?
C6 C1 C2 C3 -43.9(7) . . . . ?
C1 C2 C3 C4 56.1(8) . . . . ?
C2 C3 C4 C5 -61.9(8) . . . . ?
C3 C4 C5 C12 -179.2(6) . . . . ?
C3 C4 C5 C6 57.4(8) . . . . ?
C4 C5 C6 C15 -173.4(5) . . . . ?
C12 C5 C6 C15 63.3(7) . . . . ?
C4 C5 C6 C7 73.2(7) . . . . ?
C12 C5 C6 C7 -50.2(8) . . . . ?
C4 C5 C6 C1 -46.0(8) . . . . ?
C12 C5 C6 C1 -169.4(6) . . . . ?
C9 C1 C6 C15 43.8(7) . . . . ?
C8 C1 C6 C15 -78.5(6) . . . . ?
C2 C1 C6 C15 165.5(5) . . . . ?
C9 C1 C6 C5 -83.8(7) . . . . ?
C8 C1 C6 C5 153.9(5) . . . . ?
C2 C1 C6 C5 37.9(7) . . . . ?
C9 C1 C6 C7 149.9(5) . . . . ?
C8 C1 C6 C7 27.6(6) . . . . ?
C2 C1 C6 C7 -88.4(6) . . . . ?
C15 C6 C7 N1 113.1(5) . . . . ?
C5 C6 C7 N1 -126.8(6) . . . . ?
C1 C6 C7 N1 -1.4(7) . . . . ?
C15 C6 C7 O5 -8.2(6) . . . . ?
C5 C6 C7 O5 111.9(6) . . . . ?
C1 C6 C7 O5 -122.7(5) . . . . ?
C9 C1 C8 N1 -164.8(5) . . . . ?
C2 C1 C8 N1 75.3(6) . . . . ?
C6 C1 C8 N1 -43.2(6) . . . . ?
C8 C1 C9 O1 150.1(7) . . . . ?
C2 C1 C9 O1 -89.3(8) . . . . ?
C6 C1 C9 O1 35.0(10) . . . . ?
C8 C1 C9 O2 -37.3(7) . . . . ?
C2 C1 C9 O2 83.3(7) . . . . ?
C6 C1 C9 O2 -152.4(5) . . . . ?
C4 C5 C12 O3 -39.8(10) . . . . ?
C6 C5 C12 O3 85.5(9) . . . . ?
C4 C5 C12 O4 138.0(6) . . . . ?
C6 C5 C12 O4 -96.7(7) . . . . ?
C5 C6 C15 C16 -116.5(6) . . . . ?
C7 C6 C15 C16 6.5(7) . . . . ?
C1 C6 C15 C16 114.4(6) . . . . ?
C6 C15 C16 O5 -2.2(7) . . . . ?
C6 C15 C16 C17 174.0(6) . . . . ?
C15 C16 C17 C18 -18.9(10) . . . . ?
O5 C16 C17 C18 157.2(5) . . . . ?
C15 C16 C17 C22 161.5(7) . . . . ?
O5 C16 C17 C22 -22.4(8) . . . . ?
C22 C17 C18 C19 -1.9(9) . . . . ?
C16 C17 C18 C19 178.4(6) . . . . ?
C17 C18 C19 C20 1.7(10) . . . . ?
C18 C19 C20 O6 178.0(6) . . . . ?
C18 C19 C20 C21 -0.2(10) . . . . ?
O6 C20 C21 C22 -179.4(6) . . . . ?
C19 C20 C21 C22 -1.0(10) . . . . ?
O6 C20 C21 O7 0.3(9) . . . . ?
C19 C20 C21 O7 178.7(6) . . . . ?
O7 C21 C22 C17 -178.9(6) . . . . ?
C20 C21 C22 C17 0.8(10) . . . . ?
C18 C17 C22 C21 0.7(9) . . . . ?
C16 C17 C22 C21 -179.7(6) . . . . ?
N1 C23 C24 C29 -118.3(7) . . . . ?
N1 C23 C24 C25 61.9(8) . . . . ?
C29 C24 C25 C26 2.2(9) . . . . ?
C23 C24 C25 C26 -178.0(6) . . . . ?
C24 C25 C26 C27 -2.1(10) . . . . ?
C25 C26 C27 O8 179.4(6) . . . . ?
C25 C26 C27 C28 1.3(10) . . . . ?
C26 C27 C28 C29 -0.6(10) . . . . ?
O8 C27 C28 C29 -178.6(5) . . . . ?
C25 C24 C29 C28 -1.5(10) . . . . ?
C23 C24 C29 C28 178.6(6) . . . . ?
C27 C28 C29 C24 0.8(10) . . . . ?
O5 C7 N1 C23 -47.7(8) . . . . ?
C6 C7 N1 C23 -164.6(6) . . . . ?
O5 C7 N1 C8 89.3(6) . . . . ?
C6 C7 N1 C8 -27.7(7) . . . . ?
C24 C23 N1 C7 -161.7(6) . . . . ?
C24 C23 N1 C8 65.2(7) . . . . ?
C1 C8 N1 C7 45.4(6) . . . . ?
C1 C8 N1 C23 -177.4(5) . . . . ?
O1 C9 O2 C10 1.2(11) . . . . ?
C1 C9 O2 C10 -171.3(6) . . . . ?
C11 C10 O2 C9 170.0(7) . . . . ?
O3 C12 O4 C13 -7.2(11) . . . . ?
C5 C12 O4 C13 174.9(6) . . . . ?
C14 C13 O4 C12 -87.1(8) . . . . ?
C15 C16 O5 C7 -3.6(7) . . . . ?
C17 C16 O5 C7 179.5(5) . . . . ?
N1 C7 O5 C16 -108.6(6) . . . . ?
C6 C7 O5 C16 7.6(6) . . . . ?
C19 C20 O6 C30 -3.4(9) . . . . ?
C21 C20 O6 C30 174.9(6) . . . . ?
C22 C21 O7 C31 7.4(10) . . . . ?
C20 C21 O7 C31 -172.4(6) . . . . ?
C26 C27 O8 C32 -171.8(6) . . . . ?
C28 C27 O8 C32 6.2(9) . . . . ?

loop_
_cod_related_entry_id
_cod_related_entry_database
_cod_related_entry_code
1 ChemSpider 4052375
